data_4330563
loop_
_publ_author_name
'Sarath Wanniarachchi'
'Brendan J. Liddle'
'Brandon Kizer'
'Jeewantha S. Hewage'
'Sergey V. Lindeman'
'James R. Gardinier'

_publ_contact_author_name
;
;
_publ_section_title
;
 Syntheses and Electronic Properties of Rhodium(III) Complexes Bearing a
 Redox-Active Ligand
;
_journal_name_full 'Inorganic Chemistry'
_journal_page_first 10572
_journal_page_last 10580
_journal_paper_doi 10.1021/ic300772h
_journal_volume 51
_journal_year 2012
_chemical_formula_moiety 'Cl4 Sb, C25 H23 Cl2 N6 Rh, 2(C1 H2 Cl2)'
_chemical_formula_sum 'C27 H27 Cl10 N6 Rh Sb'
_chemical_formula_weight 1014.71
_chemical_name_systematic
;
 ? 
;
_space_group_crystal_system monoclinic
_space_group_IT_number 14
_space_group_name_Hall '-P 2ybc'
_space_group_name_H-M_alt 'P 1 21/c 1'
_symmetry_space_group_name_Hall '-P 2ybc'
_symmetry_space_group_name_H-M 'P 1 21/c 1'
_atom_sites_solution_hydrogens geom
_atom_sites_solution_primary direct
_atom_sites_solution_secondary difmap
_audit_creation_date 2012-02-17
_audit_creation_method
;
  Olex2 1.1
  (compiled 2011.11.01 svn.r2039, GUI svn.r3906)
;
_cell_angle_alpha 90.00
_cell_angle_beta 105.369(3)
_cell_angle_gamma 90.00
_cell_formula_units_Z 4
_cell_length_a 16.2675(4)
_cell_length_b 15.4317(3)
_cell_length_c 15.2760(4)
_cell_measurement_reflns_used 12884
_cell_measurement_temperature 100.2(2)
_cell_measurement_theta_max 73.7409
_cell_measurement_theta_min 3.5272
_cell_volume 3697.68(16)
_computing_cell_refinement
;
CrysAlisPro, Agilent Technologies,
Version 1.171.35.15 (release 03-08-2011 CrysAlis171 .NET)
(compiled Aug  3 2011,13:03:54)
;
_computing_data_collection
;
CrysAlisPro, Agilent Technologies,
Version 1.171.35.15 (release 03-08-2011 CrysAlis171 .NET)
(compiled Aug  3 2011,13:03:54)
;
_computing_data_reduction
;
CrysAlisPro, Agilent Technologies,
Version 1.171.35.15 (release 03-08-2011 CrysAlis171 .NET)
(compiled Aug  3 2011,13:03:54)
;
_computing_molecular_graphics
;
O. V. Dolomanov, L. J. Bourhis, R. J. Gildea, J. A. K. Howard and H. Puschmann,
OLEX2: a complete structure solution, refinement and analysis program.
J. Appl. Cryst. (2009). 42, 339-341.
;
_computing_publication_material
;
O. V. Dolomanov, L. J. Bourhis, R. J. Gildea, J. A. K. Howard and H. Puschmann,
OLEX2: a complete structure solution, refinement and analysis program.
J. Appl. Cryst. (2009). 42, 339-341.
;
_computing_structure_refinement
;
olex2.refine (L.J. Bourhis, O.V. Dolomanov, R.J. Gildea, J.A.K. Howard,
H. Puschmann, in preparation, 2011)
;
_computing_structure_solution 'SHELXS-97 (Sheldrick, 2008)'
_diffrn_ambient_temperature 100.2(2)
_diffrn_detector_area_resol_mean 10.3756
_diffrn_measured_fraction_theta_full 0.995
_diffrn_measured_fraction_theta_max 0.984
_diffrn_measurement_details
;
  1 omega  -42.00   24.00   1.0000    5.0000
omega____ theta____ kappa____ phi______ frames
    -      -40.6694   37.0000   90.0000 66

  2 omega  -49.00   28.00   1.0000    5.0000
omega____ theta____ kappa____ phi______ frames
    -      -40.6694   37.0000  -30.0000 77

  3 omega   67.00  124.00   1.0000    5.0000
omega____ theta____ kappa____ phi______ frames
    -       40.6694  168.0000  -56.0000 57

  4 omega   58.00   97.00   1.0000    5.0000
omega____ theta____ kappa____ phi______ frames
    -       40.6694 -129.0000  119.0000 39

  5 omega   70.00   96.00   1.0000    5.0000
omega____ theta____ kappa____ phi______ frames
    -       40.6694   37.0000 -150.0000 26

  6 omega   23.00  109.00   1.0000   20.0000
omega____ theta____ kappa____ phi______ frames
    -      107.0171  -94.0000 -120.0000 86

  7 omega   43.00   83.00   1.0000   20.0000
omega____ theta____ kappa____ phi______ frames
    -      107.0171  -30.0000 -180.0000 40

  8 omega   83.00  174.00   1.0000   20.0000
omega____ theta____ kappa____ phi______ frames
    -      107.0171   45.0000  150.0000 91

  9 omega  126.00  165.00   1.0000   20.0000
omega____ theta____ kappa____ phi______ frames
    -      107.0171   45.0000    0.0000 39

 10 omega   94.00  120.00   1.0000   20.0000
omega____ theta____ kappa____ phi______ frames
    -      107.0171   45.0000    0.0000 26

 11 omega   40.00   78.00   1.0000   20.0000
omega____ theta____ kappa____ phi______ frames
    -      107.0171  -30.0000   30.0000 38

 12 omega   37.00  108.00   1.0000   20.0000
omega____ theta____ kappa____ phi______ frames
    -      107.0171 -115.0000   68.0000 71

 13 omega   35.00   99.00   1.0000   20.0000
omega____ theta____ kappa____ phi______ frames
    -      107.0171  -45.0000 -120.0000 64

 14 omega    7.00  119.00   1.0000    5.0000
omega____ theta____ kappa____ phi______ frames
    -       40.6694   77.0000   30.0000 112

 15 omega   11.00  115.00   1.0000    5.0000
omega____ theta____ kappa____ phi______ frames
    -       40.6694   57.0000  150.0000 104

 16 omega   11.00  115.00   1.0000    5.0000
omega____ theta____ kappa____ phi______ frames
    -       40.6694   57.0000  -30.0000 104

 17 omega   32.00   99.00   1.0000   20.0000
omega____ theta____ kappa____ phi______ frames
    -      107.0171  -45.0000   90.0000 67

 18 omega   76.00  178.00   1.0000   20.0000
omega____ theta____ kappa____ phi______ frames
    -      107.0171   30.0000   90.0000 102

 19 omega   73.00  178.00   1.0000   20.0000
omega____ theta____ kappa____ phi______ frames
    -      107.0171   77.0000 -180.0000 105

 20 omega   77.00  178.00   1.0000   20.0000
omega____ theta____ kappa____ phi______ frames
    -      107.0171   61.0000  -30.0000 101

 21 omega   23.00  109.00   1.0000   20.0000
omega____ theta____ kappa____ phi______ frames
    -      107.0171  -94.0000   90.0000 86

 22 omega   46.00  178.00   1.0000   20.0000
omega____ theta____ kappa____ phi______ frames
    -      107.0171   15.0000  -60.0000 132

 23 omega   49.00  123.00   1.0000    5.0000
omega____ theta____ kappa____ phi______ frames
    -       40.6694 -168.0000 -123.0000 74

 24 omega   65.00  105.00   1.0000    5.0000
omega____ theta____ kappa____ phi______ frames
    -       40.6694  168.0000   76.0000 40

 25 omega    7.00  119.00   1.0000    5.0000
omega____ theta____ kappa____ phi______ frames
    -       40.6694   77.0000 -150.0000 112
;
_diffrn_measurement_device_type 'SuperNova, Dual, Cu at zero, Atlas'
_diffrn_measurement_method '\w scans'
_diffrn_orient_matrix_UB_11 0.0900810000
_diffrn_orient_matrix_UB_12 -0.0397062000
_diffrn_orient_matrix_UB_13 0.0281099000
_diffrn_orient_matrix_UB_21 0.0388921000
_diffrn_orient_matrix_UB_22 0.0901214000
_diffrn_orient_matrix_UB_23 -0.0059163000
_diffrn_orient_matrix_UB_31 0.0042179000
_diffrn_orient_matrix_UB_32 0.0164126000
_diffrn_orient_matrix_UB_33 0.1005754000
_diffrn_radiation_monochromator mirror
_diffrn_radiation_type 'Cu K\a'
_diffrn_radiation_wavelength 1.5418
_diffrn_reflns_av_R_equivalents 0.0512
_diffrn_reflns_av_unetI/netI 0.0339
_diffrn_reflns_limit_h_max 20
_diffrn_reflns_limit_h_min -20
_diffrn_reflns_limit_k_max 19
_diffrn_reflns_limit_k_min -18
_diffrn_reflns_limit_l_max 18
_diffrn_reflns_limit_l_min -15
_diffrn_reflns_number 39390
_diffrn_reflns_theta_full 72.00
_diffrn_reflns_theta_max 73.90
_diffrn_reflns_theta_min 4.02
_diffrn_source 'SuperNova (Cu) x-ray Source'
_exptl_absorpt_coefficient_mu 16.300
_exptl_absorpt_correction_T_max 0.763
_exptl_absorpt_correction_T_min 0.126
_exptl_absorpt_correction_type gaussian
_exptl_absorpt_process_details
;
CrysAlisPro, Agilent Technologies,
Version 1.171.35.15 (release 03-08-2011 CrysAlis171 .NET)
(compiled Aug  3 2011,13:03:54)
numerical absorption correction based on gaussian integration over
            a multifaceted crystal model
;
_exptl_crystal_colour black
_exptl_crystal_colour_primary black
_exptl_crystal_density_diffrn 1.823
_exptl_crystal_description needle
_exptl_crystal_F_000 1988
_exptl_crystal_size_max 0.4659
_exptl_crystal_size_mid 0.0298
_exptl_crystal_size_min 0.0225
_refine_diff_density_max 2.141
_refine_diff_density_min -1.621
_refine_diff_density_rms 0.120
_refine_ls_extinction_method none
_refine_ls_goodness_of_fit_ref 1.036
_refine_ls_hydrogen_treatment constr
_refine_ls_matrix_type full
_refine_ls_number_parameters 466
_refine_ls_number_reflns 7374
_refine_ls_number_restraints 9
_refine_ls_restrained_S_all 1.036
_refine_ls_R_factor_all 0.0452
_refine_ls_R_factor_gt 0.0379
_refine_ls_shift/su_max 0.001
_refine_ls_shift/su_mean 0.000
_refine_ls_structure_factor_coef Fsqd
_refine_ls_weighting_details 'calc w=1/[\s^2^(Fo^2^)+(0.0480P)^2^+10.9335P] where P=(Fo^2^+2Fc^2^)/3'
_refine_ls_weighting_scheme calc
_refine_ls_wR_factor_gt 0.0935
_refine_ls_wR_factor_ref 0.0985
_reflns_number_gt 6405
_reflns_number_total 7374
_reflns_threshold_expression >2sigma(I)
_cod_data_source_file ic300772h_si_003_06.cif
_cod_data_source_block cis3_ox_gard12r
_cod_original_cell_volume 3697.66(15)
_cod_database_code 4330563
_chemical_oxdiff_formula 'C25 H23 N6 Sb Cl8 Rh'
_reflns_odcompleteness_completeness 99.93
_reflns_odcompleteness_iscentric 1
_reflns_odcompleteness_theta 66.97

loop_
_space_group_symop_id
_space_group_symop_operation_xyz
1 'x, y, z'
2 '-x, y+1/2, -z+1/2'
3 '-x, -y, -z'
4 'x, -y-1/2, z-1/2'

loop_
_atom_site_label
_atom_site_type_symbol
_atom_site_fract_x
_atom_site_fract_y
_atom_site_fract_z
_atom_site_U_iso_or_equiv
_atom_site_adp_type
_atom_site_occupancy
_atom_site_symmetry_multiplicity
_atom_site_calc_flag
_atom_site_refinement_flags
_atom_site_disorder_assembly
_atom_site_disorder_group
Sb1 Sb 0.095729(19) 0.556143(17) 0.59708(2) 0.02633(9) Uani 1 1 d . . .
Cl3 Cl 0.13165(9) 0.41215(7) 0.64801(9) 0.0398(3) Uani 1 1 d . . .
Cl4 Cl 0.24419(8) 0.59302(10) 0.62374(12) 0.0519(4) Uani 1 1 d . . .
Cl5 Cl 0.09605(7) 0.59961(7) 0.75770(8) 0.0323(2) Uani 1 1 d . . .
Cl6 Cl 0.08771(8) 0.50171(7) 0.42841(8) 0.0335(2) Uani 1 1 d . . .
Rh1 Rh 0.374838(17) 0.171528(17) 0.613627(19) 0.01391(8) Uani 1 1 d . . .
Cl1 Cl 0.45944(6) 0.07788(6) 0.72153(7) 0.0222(2) Uani 1 1 d . . .
Cl2 Cl 0.49292(5) 0.20941(6) 0.56310(6) 0.01851(18) Uani 1 1 d . . .
N1 N 0.3039(2) 0.2522(2) 0.5215(2) 0.0147(6) Uani 1 1 d . . .
N11 N 0.3481(2) 0.0748(2) 0.5209(2) 0.0159(6) Uani 1 1 d . . .
N12 N 0.2787(2) 0.0749(2) 0.4478(2) 0.0161(6) Uani 1 1 d . . .
N21 N 0.3995(2) 0.2680(2) 0.7059(2) 0.0165(6) Uani 1 1 d . . .
N22 N 0.3866(2) 0.3533(2) 0.6826(2) 0.0168(6) Uani 1 1 d . . .
N31 N 0.2687(2) 0.1392(2) 0.6577(2) 0.0167(6) Uani 1 1 d . . .
C1 C 0.2270(2) 0.2248(2) 0.4641(3) 0.0153(7) Uani 1 1 d . . .
C2 C 0.2125(2) 0.1380(2) 0.4338(3) 0.0158(7) Uani 1 1 d . . .
C3 C 0.1324(2) 0.1131(2) 0.3822(3) 0.0189(8) Uani 1 1 d . . .
H3 H 0.1232 0.0546 0.3628 0.023 Uiso 1 1 calc R . .
C4 C 0.0649(2) 0.1719(3) 0.3579(3) 0.0206(8) Uani 1 1 d . . .
C5 C 0.0792(3) 0.2574(3) 0.3884(3) 0.0197(8) Uani 1 1 d . . .
H5 H 0.0341 0.2983 0.3725 0.024 Uiso 1 1 calc R . .
C6 C 0.1581(2) 0.2831(2) 0.4412(3) 0.0182(8) Uani 1 1 d . . .
H6 H 0.1660 0.3412 0.4624 0.022 Uiso 1 1 calc R . .
C7 C -0.0209(3) 0.1436(3) 0.3008(4) 0.0321(11) Uani 1 1 d . . .
H7a H -0.0135 0.0986 0.2582 0.048 Uiso 1 1 calc R . .
H7b H -0.0507 0.1933 0.2668 0.048 Uiso 1 1 calc R . .
H7c H -0.0544 0.1203 0.3401 0.048 Uiso 1 1 calc R . .
C11 C 0.3941(3) 0.0054(3) 0.5125(3) 0.0201(8) Uani 1 1 d . . .
H11 H 0.4459 -0.0112 0.5546 0.024 Uiso 1 1 calc R . .
C12 C 0.3555(3) -0.0390(3) 0.4337(3) 0.0232(9) Uani 1 1 d . . .
H12 H 0.3754 -0.0903 0.4117 0.028 Uiso 1 1 calc R . .
C13 C 0.2822(3) 0.0061(3) 0.3938(3) 0.0210(8) Uani 1 1 d . . .
H13 H 0.2416 -0.0082 0.3385 0.025 Uiso 1 1 calc R . .
C21 C 0.4145(3) 0.2640(3) 0.7957(3) 0.0209(8) Uani 1 1 d . . .
H21 H 0.4255 0.2122 0.8305 0.025 Uiso 1 1 calc R . .
C22 C 0.4118(3) 0.3471(3) 0.8314(3) 0.0245(9) Uani 1 1 d . . .
H22 H 0.4209 0.3625 0.8934 0.029 Uiso 1 1 calc R . .
C23 C 0.3934(3) 0.4012(3) 0.7586(3) 0.0225(8) Uani 1 1 d . . .
H23 H 0.3864 0.4622 0.7607 0.027 Uiso 1 1 calc R . .
C31 C 0.3303(2) 0.3372(2) 0.5152(3) 0.0152(7) Uani 1 1 d . . .
C32 C 0.3747(2) 0.3839(2) 0.5925(3) 0.0172(8) Uani 1 1 d . . .
C33 C 0.4031(3) 0.4681(3) 0.5835(3) 0.0194(8) Uani 1 1 d . . .
H33 H 0.4340 0.4985 0.6360 0.023 Uiso 1 1 calc R . .
C34 C 0.3871(3) 0.5083(3) 0.4993(3) 0.0199(8) Uani 1 1 d . . .
C35 C 0.3440(3) 0.4617(3) 0.4222(3) 0.0219(8) Uani 1 1 d . . .
H35 H 0.3337 0.4876 0.3638 0.026 Uiso 1 1 calc R . .
C36 C 0.3161(2) 0.3780(3) 0.4305(3) 0.0191(8) Uani 1 1 d . . .
H36 H 0.2866 0.3475 0.3775 0.023 Uiso 1 1 calc R . .
C37 C 0.4150(3) 0.6003(3) 0.4931(3) 0.0281(9) Uani 1 1 d . . .
H37a H 0.3704 0.6397 0.5012 0.042 Uiso 1 1 calc R . .
H37b H 0.4252 0.6101 0.4335 0.042 Uiso 1 1 calc R . .
H37c H 0.4677 0.6110 0.5408 0.042 Uiso 1 1 calc R . .
C41 C 0.2142(3) 0.2012(3) 0.6693(3) 0.0202(8) Uani 1 1 d . . .
H41 H 0.2254 0.2599 0.6577 0.024 Uiso 1 1 calc R . .
C42 C 0.1432(3) 0.1819(3) 0.6974(3) 0.0274(9) Uani 1 1 d . . .
H42 H 0.1053 0.2266 0.7044 0.033 Uiso 1 1 calc R . .
C43 C 0.1270(3) 0.0961(3) 0.7157(3) 0.0290(10) Uani 1 1 d . . .
H43 H 0.0785 0.0813 0.7362 0.035 Uiso 1 1 calc R . .
C44 C 0.1831(3) 0.0330(3) 0.7033(3) 0.0297(10) Uani 1 1 d . . .
H44 H 0.1734 -0.0261 0.7150 0.036 Uiso 1 1 calc R . .
C45 C 0.2535(3) 0.0560(3) 0.6738(3) 0.0222(8) Uani 1 1 d . . .
H45 H 0.2916 0.0123 0.6648 0.027 Uiso 1 1 calc R . .
Cl1P Cl 0.6338(17) 0.3449(13) 0.7795(15) 0.108(6) Uani 0.203(4) 1 d PD A 3
Cl2P Cl 0.7565(6) 0.3245(7) 0.6737(10) 0.071(4) Uani 0.203(4) 1 d PD A 3
C1P C 0.6873(17) 0.2738(14) 0.7255(18) 0.0363(17) Uiso 0.203(4) 1 d PD A 3
H1Pa H 0.7197 0.2319 0.7706 0.044 Uiso 0.203(4) 1 calc PR A 3
H1Pb H 0.6448 0.2407 0.6791 0.044 Uiso 0.203(4) 1 calc PR A 3
Cl1Q Cl 0.6393(5) 0.3212(5) 0.8745(6) 0.060(3) Uani 0.203(4) 1 d PD A 2
Cl2Q Cl 0.7286(10) 0.3090(9) 0.7339(10) 0.070(4) Uani 0.203(4) 1 d PD A 2
C1Q C 0.6418(16) 0.2721(17) 0.7716(17) 0.0363(17) Uiso 0.203(4) 1 d PD A 2
H1Qa H 0.6459 0.2084 0.7799 0.044 Uiso 0.203(4) 1 calc PR A 2
H1Qb H 0.5882 0.2851 0.7250 0.044 Uiso 0.203(4) 1 calc PR A 2
Cl1S Cl 0.60587(17) 0.3688(2) 0.7677(2) 0.0302(7) Uani 0.594(9) 1 d PD A 1
Cl2S Cl 0.7405(3) 0.2857(5) 0.7078(4) 0.0766(17) Uani 0.594(9) 1 d PD A 1
C1S C 0.6567(6) 0.2705(6) 0.7554(8) 0.0363(17) Uiso 0.594(9) 1 d PD A 1
H1Sa H 0.6781 0.2430 0.8157 0.044 Uiso 0.594(9) 1 calc PR A 1
H1Sb H 0.6148 0.2307 0.7166 0.044 Uiso 0.594(9) 1 calc PR A 1
Cl3S Cl 0.94135(12) 0.24958(11) 0.53552(15) 0.0714(5) Uani 1 1 d . . .
Cl4P Cl 0.8004(13) 0.1394(15) 0.4595(6) 0.107(6) Uani 0.292(6) 1 d P B 3
Cl4Q Cl 0.8606(8) 0.0894(4) 0.4867(5) 0.090(4) Uani 0.416(12) 1 d P B 2
Cl4S Cl 0.7638(6) 0.1872(6) 0.4870(6) 0.078(3) Uani 0.292(6) 1 d P B 1
C2P C 0.8426(16) 0.224(2) 0.5406(19) 0.048(2) Uiso 0.292(6) 1 d P B 3
H2Pa H 0.8055 0.2756 0.5269 0.057 Uiso 0.292(6) 1 calc PR B 3
H2Pb H 0.8440 0.2038 0.6025 0.057 Uiso 0.292(6) 1 calc PR B 3
C2Q C 0.8416(11) 0.1923(12) 0.5252(12) 0.048(2) Uiso 0.416(12) 1 d P B 2
H2Qa H 0.8280 0.1886 0.5845 0.057 Uiso 0.416(12) 1 calc PR B 2
H2Qb H 0.7940 0.2213 0.4810 0.057 Uiso 0.416(12) 1 calc PR B 2
C2S C 0.8431(15) 0.2555(16) 0.5556(17) 0.048(2) Uiso 0.292(6) 1 d P B 1
H2Sa H 0.8229 0.3162 0.5465 0.057 Uiso 0.292(6) 1 calc PR B 1
H2Sb H 0.8491 0.2407 0.6201 0.057 Uiso 0.292(6) 1 calc PR B 1

loop_
_atom_site_aniso_label
_atom_site_aniso_U_11
_atom_site_aniso_U_22
_atom_site_aniso_U_33
_atom_site_aniso_U_23
_atom_site_aniso_U_13
_atom_site_aniso_U_12
Sb1 0.03233(16) 0.01961(14) 0.02589(17) -0.00034(10) 0.00568(12) 0.00605(10)
Cl3 0.0641(8) 0.0245(5) 0.0329(6) 0.0046(4) 0.0164(6) 0.0176(5)
Cl4 0.0326(6) 0.0540(8) 0.0722(10) -0.0209(7) 0.0194(6) -0.0005(5)
Cl5 0.0364(5) 0.0304(5) 0.0268(6) -0.0026(4) 0.0025(4) 0.0131(4)
Cl6 0.0438(6) 0.0304(5) 0.0291(6) 0.0012(4) 0.0145(5) 0.0058(4)
Rh1 0.01541(13) 0.01272(13) 0.01283(15) 0.00102(10) 0.00239(10) 0.00128(9)
Cl1 0.0241(4) 0.0204(4) 0.0194(5) 0.0054(4) 0.0007(4) 0.0061(3)
Cl2 0.0164(4) 0.0201(4) 0.0195(5) 0.0006(3) 0.0056(3) 0.0001(3)
N1 0.0170(15) 0.0134(14) 0.0132(17) -0.0009(12) 0.0032(13) 0.0003(11)
N11 0.0173(15) 0.0145(14) 0.0140(17) 0.0002(12) 0.0011(13) 0.0015(12)
N12 0.0161(15) 0.0134(14) 0.0170(17) -0.0023(12) 0.0014(13) 0.0009(12)
N21 0.0208(15) 0.0156(15) 0.0124(17) 0.0005(12) 0.0029(13) 0.0007(12)
N22 0.0216(15) 0.0156(15) 0.0131(16) -0.0006(12) 0.0043(13) -0.0013(12)
N31 0.0195(15) 0.0172(15) 0.0123(16) 0.0010(12) 0.0024(13) 0.0003(12)
C1 0.0172(17) 0.0151(17) 0.0128(19) 0.0013(14) 0.0024(14) -0.0016(14)
C2 0.0156(16) 0.0147(17) 0.018(2) 0.0011(14) 0.0054(15) 0.0014(13)
C3 0.0222(18) 0.0148(18) 0.020(2) -0.0027(15) 0.0060(16) -0.0014(14)
C4 0.0167(18) 0.024(2) 0.021(2) 0.0001(16) 0.0054(16) -0.0025(15)
C5 0.0187(18) 0.0196(19) 0.021(2) 0.0023(15) 0.0059(16) 0.0034(14)
C6 0.0195(18) 0.0157(17) 0.019(2) 0.0021(15) 0.0047(16) 0.0027(14)
C7 0.0176(19) 0.031(2) 0.042(3) -0.002(2) -0.0021(19) -0.0023(17)
C11 0.0195(18) 0.0178(18) 0.023(2) -0.0001(16) 0.0068(16) 0.0050(14)
C12 0.029(2) 0.0138(17) 0.028(2) -0.0034(16) 0.0086(18) 0.0021(15)
C13 0.0243(19) 0.0167(18) 0.022(2) -0.0048(16) 0.0067(17) -0.0006(15)
C21 0.0239(19) 0.023(2) 0.015(2) 0.0029(15) 0.0033(16) 0.0013(15)
C22 0.031(2) 0.029(2) 0.014(2) -0.0025(16) 0.0052(17) 0.0011(17)
C23 0.030(2) 0.0196(19) 0.017(2) -0.0024(16) 0.0062(17) -0.0017(16)
C31 0.0164(16) 0.0127(16) 0.017(2) 0.0001(14) 0.0050(15) 0.0013(13)
C32 0.0182(17) 0.0177(18) 0.015(2) 0.0009(15) 0.0039(15) 0.0013(14)
C33 0.0226(18) 0.0163(18) 0.019(2) -0.0036(15) 0.0058(16) -0.0036(15)
C34 0.0201(18) 0.0184(18) 0.021(2) 0.0012(16) 0.0048(16) -0.0015(14)
C35 0.0258(19) 0.0194(19) 0.020(2) 0.0037(16) 0.0059(17) 0.0007(15)
C36 0.0216(18) 0.0170(18) 0.017(2) -0.0022(15) 0.0021(16) 0.0001(14)
C37 0.038(2) 0.021(2) 0.025(2) 0.0013(17) 0.0079(19) -0.0063(18)
C41 0.0218(19) 0.0228(19) 0.017(2) 0.0002(16) 0.0071(16) 0.0019(15)
C42 0.025(2) 0.035(2) 0.023(2) 0.0019(18) 0.0075(18) 0.0055(17)
C43 0.023(2) 0.039(3) 0.026(2) 0.003(2) 0.0098(18) -0.0065(18)
C44 0.028(2) 0.027(2) 0.032(3) 0.0049(19) 0.0046(19) -0.0097(18)
C45 0.024(2) 0.0193(19) 0.021(2) 0.0034(16) 0.0032(17) -0.0006(15)
Cl1P 0.150(18) 0.069(11) 0.104(13) -0.035(9) 0.034(13) -0.049(11)
Cl2P 0.045(5) 0.051(5) 0.090(9) -0.030(5) -0.032(5) 0.020(4)
Cl1Q 0.041(4) 0.061(5) 0.071(6) -0.030(4) 0.003(3) 0.011(3)
Cl2Q 0.076(8) 0.070(7) 0.064(8) 0.002(6) 0.021(6) -0.029(7)
Cl1S 0.0281(11) 0.0241(12) 0.0371(13) -0.0045(9) 0.0065(8) -0.0013(8)
Cl2S 0.063(2) 0.105(4) 0.066(3) 0.005(3) 0.025(2) 0.043(3)
Cl3S 0.0559(9) 0.0534(9) 0.0959(15) 0.0279(9) 0.0041(9) -0.0066(7)
Cl4P 0.134(11) 0.128(12) 0.049(5) 0.003(6) 0.009(6) -0.092(10)
Cl4Q 0.188(9) 0.045(3) 0.057(4) -0.015(2) 0.069(5) -0.035(4)
Cl4S 0.074(5) 0.079(6) 0.062(5) 0.030(4) -0.017(4) -0.043(4)

loop_
_atom_type_symbol
_atom_type_description
_atom_type_scat_dispersion_real
_atom_type_scat_dispersion_imag
_atom_type_scat_source
C C 0.0181 0.0091 'International Tables Vol C Tables 4.2.6.8 and 6.1.1.4'
H H 0.0000 0.0000 'International Tables Vol C Tables 4.2.6.8 and 6.1.1.4'
Cl Cl 0.3639 0.7018 'International Tables Vol C Tables 4.2.6.8 and 6.1.1.4'
N N 0.0311 0.0180 'International Tables Vol C Tables 4.2.6.8 and 6.1.1.4'
Rh Rh 0.0927 3.6045 'International Tables Vol C Tables 4.2.6.8 and 6.1.1.4'
Sb Sb -0.0562 5.8946 'International Tables Vol C Tables 4.2.6.8 and 6.1.1.4'

loop_
_exptl_crystal_face_index_h
_exptl_crystal_face_index_k
_exptl_crystal_face_index_l
_exptl_crystal_face_perp_dist
_exptl_oxdiff_crystal_face_indexfrac_h
_exptl_oxdiff_crystal_face_indexfrac_k
_exptl_oxdiff_crystal_face_indexfrac_l
_exptl_oxdiff_crystal_face_x
_exptl_oxdiff_crystal_face_y
_exptl_oxdiff_crystal_face_z
-7 -7 0 0.0057 -7.0000 -7.0000 -0.0000 -0.3526 -0.9031 -0.1444
7 7 0 0.0167 7.0000 7.0000 0.0000 0.3526 0.9031 0.1444
-9 5 0 0.0199 -9.0000 5.0000 0.0000 -1.0093 0.1006 0.0441
9 -5 0 0.0029 9.0000 -5.0000 -0.0000 1.0093 -0.1006 -0.0441
-3 2 10 0.2248 -3.0000 2.0000 10.0000 -0.0686 0.0044 1.0259
3 -2 -10 0.2248 3.0000 -2.0000 -10.0000 0.0686 -0.0044 -1.0259

loop_
_geom_angle_atom_site_label_1
_geom_angle_atom_site_label_2
_geom_angle_atom_site_label_3
_geom_angle
Cl3 Sb1 Cl4 90.98(5)
Cl3 Sb1 Cl5 89.62(4)
Cl3 Sb1 Cl6 88.09(4)
Cl4 Sb1 Cl5 91.66(5)
Cl4 Sb1 Cl6 91.59(5)
Cl5 Sb1 Cl6 176.06(4)
Cl2 Rh1 Cl1 90.33(3)
N1 Rh1 Cl1 179.33(10)
N1 Rh1 Cl2 89.05(9)
N1 Rh1 N11 89.42(13)
N1 Rh1 N21 90.17(13)
N1 Rh1 N31 90.19(13)
N11 Rh1 Cl1 90.85(9)
N11 Rh1 Cl2 89.78(10)
N11 Rh1 N31 90.37(13)
N21 Rh1 Cl1 89.57(9)
N21 Rh1 Cl2 91.01(10)
N21 Rh1 N11 179.10(13)
N21 Rh1 N31 88.83(13)
N31 Rh1 Cl1 90.43(9)
N31 Rh1 Cl2 179.23(10)
C1 N1 Rh1 120.6(2)
C1 N1 C31 119.1(3)
C31 N1 Rh1 120.3(3)
N12 N11 Rh1 123.5(2)
C11 N11 Rh1 129.7(3)
C11 N11 N12 106.6(3)
N11 N12 C2 123.5(3)
C13 N12 N11 109.8(3)
C13 N12 C2 126.7(3)
N22 N21 Rh1 122.7(3)
C21 N21 Rh1 129.5(3)
C21 N21 N22 106.7(3)
N21 N22 C32 123.1(3)
C23 N22 N21 109.2(3)
C23 N22 C32 127.5(3)
C41 N31 Rh1 120.4(3)
C45 N31 Rh1 120.0(3)
C45 N31 C41 119.6(4)
N1 C1 C2 122.6(3)
N1 C1 C6 119.2(3)
C6 C1 C2 118.0(3)
C1 C2 N12 122.9(3)
C3 C2 N12 117.0(3)
C3 C2 C1 119.9(3)
C2 C3 H3 119.2
C2 C3 C4 121.6(4)
C4 C3 H3 119.2
C3 C4 C5 118.3(4)
C3 C4 C7 120.6(4)
C5 C4 C7 121.0(4)
C4 C5 H5 119.6
C6 C5 C4 120.9(4)
C6 C5 H5 119.6
C1 C6 H6 119.4
C5 C6 C1 121.2(4)
C5 C6 H6 119.4
C4 C7 H7a 109.5
C4 C7 H7b 109.5
C4 C7 H7c 109.5
H7a C7 H7b 109.5
H7a C7 H7c 109.5
H7b C7 H7c 109.5
N11 C11 H11 124.9
N11 C11 C12 110.2(4)
C12 C11 H11 124.9
C11 C12 H12 127.0
C13 C12 C11 106.0(4)
C13 C12 H12 127.0
N12 C13 C12 107.4(4)
N12 C13 H13 126.3
C12 C13 H13 126.3
N21 C21 H21 125.0
N21 C21 C22 110.1(4)
C22 C21 H21 125.0
C21 C22 H22 127.3
C23 C22 C21 105.5(4)
C23 C22 H22 127.3
N22 C23 C22 108.5(4)
N22 C23 H23 125.8
C22 C23 H23 125.8
N1 C31 C32 121.6(4)
N1 C31 C36 120.6(4)
C36 C31 C32 117.8(3)
C31 C32 N22 123.4(3)
C33 C32 N22 116.2(4)
C33 C32 C31 120.2(4)
C32 C33 H33 119.3
C34 C33 C32 121.3(4)
C34 C33 H33 119.3
C33 C34 C35 118.7(4)
C33 C34 C37 119.6(4)
C35 C34 C37 121.7(4)
C34 C35 H35 119.8
C36 C35 C34 120.3(4)
C36 C35 H35 119.8
C31 C36 H36 119.2
C35 C36 C31 121.7(4)
C35 C36 H36 119.2
C34 C37 H37a 109.5
C34 C37 H37b 109.5
C34 C37 H37c 109.5
H37a C37 H37b 109.5
H37a C37 H37c 109.5
H37b C37 H37c 109.5
N31 C41 H41 119.1
N31 C41 C42 121.8(4)
C42 C41 H41 119.1
C41 C42 H42 120.3
C41 C42 C43 119.4(4)
C43 C42 H42 120.3
C42 C43 H43 120.8
C44 C43 C42 118.4(4)
C44 C43 H43 120.8
C43 C44 H44 120.1
C43 C44 C45 119.8(4)
C45 C44 H44 120.1
N31 C45 C44 121.0(4)
N31 C45 H45 119.5
C44 C45 H45 119.5
Cl1P C1P H1Pa 108.8
Cl1P C1P H1Pb 108.8
Cl2P C1P Cl1P 113.6(14)
Cl2P C1P H1Pa 108.8
Cl2P C1P H1Pb 108.8
H1Pa C1P H1Pb 107.7
Cl1Q C1Q H1Qa 109.3
Cl1Q C1Q H1Qb 109.3
Cl2Q C1Q Cl1Q 111.4(13)
Cl2Q C1Q H1Qa 109.3
Cl2Q C1Q H1Qb 109.3
H1Qa C1Q H1Qb 108.0
Cl1S C1S H1Sa 109.2
Cl1S C1S H1Sb 109.2
Cl2S C1S Cl1S 112.0(6)
Cl2S C1S H1Sa 109.2
Cl2S C1S H1Sb 109.2
H1Sa C1S H1Sb 107.9
C2P Cl3S C2Q 17.2(9)
C2P Cl3S C2S 18.3(10)
C2S Cl3S C2Q 35.4(9)
Cl3S C2P Cl4P 109.5(15)
Cl3S C2P H2Pa 109.8
Cl3S C2P H2Pb 109.8
Cl4P C2P H2Pa 109.8
Cl4P C2P H2Pb 109.8
H2Pa C2P H2Pb 108.2
Cl3S C2Q H2Qa 111.0
Cl3S C2Q H2Qb 111.0
Cl4Q C2Q Cl3S 103.8(9)
Cl4Q C2Q H2Qa 111.0
Cl4Q C2Q H2Qb 111.0
H2Qa C2Q H2Qb 109.0
Cl3S C2S Cl4S 115.5(14)
Cl3S C2S H2Sa 108.4
Cl3S C2S H2Sb 108.4
Cl4S C2S H2Sa 108.4
Cl4S C2S H2Sb 108.4
H2Sa C2S H2Sb 107.5

loop_
_geom_bond_atom_site_label_1
_geom_bond_atom_site_label_2
_geom_bond_distance
Sb1 Cl3 2.3755(11)
Sb1 Cl4 2.4086(13)
Sb1 Cl5 2.5423(12)
Sb1 Cl6 2.6803(12)
Rh1 Cl1 2.3446(9)
Rh1 Cl2 2.3266(9)
Rh1 N1 2.000(3)
Rh1 N11 2.024(3)
Rh1 N21 2.016(3)
Rh1 N31 2.073(3)
N1 C1 1.389(5)
N1 C31 1.391(5)
N11 N12 1.362(4)
N11 C11 1.333(5)
N12 C2 1.426(5)
N12 C13 1.354(5)
N21 N22 1.366(4)
N21 C21 1.329(5)
N22 C23 1.357(5)
N22 C32 1.419(5)
N31 C41 1.348(5)
N31 C45 1.342(5)
C2 C1 1.416(5)
C2 C3 1.387(5)
C3 H3 0.9500
C3 C4 1.396(6)
C4 C5 1.398(6)
C4 C7 1.502(6)
C5 H5 0.9500
C5 C6 1.381(6)
C6 C1 1.407(5)
C6 H6 0.9500
C7 H7a 0.9800
C7 H7b 0.9800
C7 H7c 0.9800
C11 H11 0.9500
C11 C12 1.383(6)
C12 H12 0.9500
C12 C13 1.376(6)
C13 H13 0.9500
C21 H21 0.9500
C21 C22 1.399(6)
C22 H22 0.9500
C22 C23 1.358(6)
C23 H23 0.9500
C32 C31 1.408(5)
C32 C33 1.398(5)
C33 H33 0.9500
C33 C34 1.389(6)
C34 C35 1.399(6)
C34 C37 1.501(6)
C35 H35 0.9500
C35 C36 1.385(6)
C36 C31 1.403(6)
C36 H36 0.9500
C37 H37a 0.9800
C37 H37b 0.9800
C37 H37c 0.9800
C41 H41 0.9500
C41 C42 1.367(6)
C42 H42 0.9500
C42 C43 1.392(7)
C43 H43 0.9500
C43 C44 1.382(7)
C44 H44 0.9500
C44 C45 1.383(6)
C45 H45 0.9500
Cl1P C1P 1.739(19)
Cl2P C1P 1.726(19)
C1P H1Pa 0.9900
C1P H1Pb 0.9900
Cl1Q C1Q 1.754(18)
Cl2Q C1Q 1.754(18)
C1Q H1Qa 0.9900
C1Q H1Qb 0.9900
Cl1S C1S 1.762(10)
Cl2S C1S 1.722(10)
C1S H1Sa 0.9900
C1S H1Sb 0.9900
Cl3S C2P 1.68(3)
Cl3S C2Q 1.818(17)
Cl3S C2S 1.71(2)
Cl4P C2P 1.80(3)
Cl4Q C2Q 1.749(18)
Cl4S C2S 1.78(2)
C2P H2Pa 0.9900
C2P H2Pb 0.9900
C2Q H2Qa 0.9900
C2Q H2Qb 0.9900
C2S H2Sa 0.9900
C2S H2Sb 0.9900

loop_
_geom_torsion_atom_site_label_1
_geom_torsion_atom_site_label_2
_geom_torsion_atom_site_label_3
_geom_torsion_atom_site_label_4
_geom_torsion
Rh1 N1 C1 C2 -31.5(5)
Rh1 N1 C1 C6 142.7(3)
Rh1 N1 C31 C32 -34.5(5)
Rh1 N1 C31 C36 143.2(3)
Rh1 N11 N12 C2 -7.1(5)
Rh1 N11 N12 C13 174.2(3)
Rh1 N11 C11 C12 -173.7(3)
Rh1 N21 N22 C23 168.7(3)
Rh1 N21 N22 C32 -15.5(5)
Rh1 N21 C21 C22 -168.3(3)
Rh1 N31 C41 C42 179.4(3)
Rh1 N31 C45 C44 179.9(3)
Cl1 Rh1 N1 C1 154(8)
Cl1 Rh1 N1 C31 -27(9)
Cl1 Rh1 N11 N12 158.0(3)
Cl1 Rh1 N11 C11 -28.3(4)
Cl1 Rh1 N21 N22 162.6(3)
Cl1 Rh1 N21 C21 -30.9(3)
Cl1 Rh1 N31 C41 136.4(3)
Cl1 Rh1 N31 C45 -44.3(3)
Cl2 Rh1 N1 C1 130.6(3)
Cl2 Rh1 N1 C31 -50.5(3)
Cl2 Rh1 N11 N12 -111.7(3)
Cl2 Rh1 N11 C11 62.0(4)
Cl2 Rh1 N21 N22 72.3(3)
Cl2 Rh1 N21 C21 -121.3(3)
Cl2 Rh1 N31 C41 -31(8)
Cl2 Rh1 N31 C45 148(7)
N1 Rh1 N11 N12 -22.6(3)
N1 Rh1 N11 C11 151.1(4)
N1 Rh1 N21 N22 -16.8(3)
N1 Rh1 N21 C21 149.7(4)
N1 Rh1 N31 C41 -43.3(3)
N1 Rh1 N31 C45 135.9(3)
N11 Rh1 N1 C1 40.8(3)
N11 Rh1 N1 C31 -140.3(3)
N11 Rh1 N21 N22 -80(8)
N11 Rh1 N21 C21 86(8)
N11 Rh1 N31 C41 -132.7(3)
N11 Rh1 N31 C45 46.5(3)
N11 N12 C2 C1 31.3(6)
N11 N12 C2 C3 -153.7(4)
N11 N12 C13 C12 0.3(5)
N11 C11 C12 C13 -0.6(5)
N12 N11 C11 C12 0.8(5)
N12 C2 C1 N1 -10.0(6)
N12 C2 C1 C6 175.7(4)
N12 C2 C3 C4 -174.5(4)
N21 Rh1 N1 C1 -138.4(3)
N21 Rh1 N1 C31 40.5(3)
N21 Rh1 N11 N12 41(9)
N21 Rh1 N11 C11 -146(8)
N21 Rh1 N31 C41 46.9(3)
N21 Rh1 N31 C45 -133.9(3)
N21 N22 C23 C22 0.9(5)
N21 N22 C32 C31 35.8(6)
N21 N22 C32 C33 -149.7(4)
N21 C21 C22 C23 0.7(5)
N22 N21 C21 C22 -0.2(5)
N22 C32 C31 N1 -8.1(6)
N22 C32 C31 C36 174.2(4)
N22 C32 C33 C34 -173.3(4)
N31 Rh1 N1 C1 -49.6(3)
N31 Rh1 N1 C31 129.3(3)
N31 Rh1 N11 N12 67.6(3)
N31 Rh1 N11 C11 -118.8(4)
N31 Rh1 N21 N22 -107.0(3)
N31 Rh1 N21 C21 59.5(4)
N31 C41 C42 C43 0.8(7)
C1 N1 C31 C32 144.5(4)
C1 N1 C31 C36 -37.8(5)
C1 C2 C3 C4 0.7(6)
C2 N12 C13 C12 -178.3(4)
C2 C3 C4 C5 -1.1(6)
C2 C3 C4 C7 179.1(4)
C3 C2 C1 N1 175.1(4)
C3 C2 C1 C6 0.8(6)
C3 C4 C5 C6 -0.1(6)
C4 C5 C6 C1 1.6(6)
C5 C6 C1 N1 -176.5(4)
C5 C6 C1 C2 -2.0(6)
C7 C4 C5 C6 179.7(4)
C11 N11 N12 C2 178.0(4)
C11 N11 N12 C13 -0.7(4)
C11 C12 C13 N12 0.2(5)
C13 N12 C2 C1 -150.3(4)
C13 N12 C2 C3 24.7(6)
C21 N21 N22 C23 -0.4(4)
C21 N21 N22 C32 175.4(3)
C21 C22 C23 N22 -1.0(5)
C23 N22 C32 C31 -149.2(4)
C23 N22 C32 C33 25.3(6)
C31 N1 C1 C2 149.6(4)
C31 N1 C1 C6 -36.2(5)
C31 C32 C33 C34 1.3(6)
C32 N22 C23 C22 -174.7(4)
C32 C33 C34 C35 -2.1(6)
C32 C33 C34 C37 177.0(4)
C33 C32 C31 N1 177.7(3)
C33 C32 C31 C36 -0.1(5)
C33 C34 C35 C36 1.6(6)
C34 C35 C36 C31 -0.4(6)
C35 C36 C31 N1 -178.1(4)
C35 C36 C31 C32 -0.4(6)
C37 C34 C35 C36 -177.5(4)
C41 N31 C45 C44 -0.8(6)
C41 C42 C43 C44 -1.0(7)
C42 C43 C44 C45 0.3(7)
C43 C44 C45 N31 0.6(7)
C45 N31 C41 C42 0.1(6)
C2P Cl3S C2Q Cl4Q -173(5)
C2P Cl3S C2S Cl4S -23(4)
C2Q Cl3S C2P Cl4P -21(3)
C2Q Cl3S C2S Cl4S -23.2(11)
C2S Cl3S C2P Cl4P 159(6)
C2S Cl3S C2Q Cl4Q -174(2)
